data_9007952
loop_
_publ_author_name
'du Boulay, D.'
'Sakaguchi, A.'
'Suda, K.'
'Ishizawa, N.'

_publ_section_title
;
 Reinvestigation of beta-Li3TaO4
;
_journal_name_full 'Acta Crystallographica, Section E'
_journal_page_first i80
_journal_page_last i82
_journal_paper_doi 10.1107/S1600536803009061
_journal_volume 59
_journal_year 2003
_chemical_formula_structural Li3TaO4
_chemical_formula_sum 'Li3 O4 Ta'
_space_group_IT_number 15
_symmetry_space_group_name_Hall '-C 2yc'
_symmetry_space_group_name_H-M 'C 1 2/c 1'
_cell_angle_alpha 90
_cell_angle_beta 116.869
_cell_angle_gamma 90
_cell_length_a 8.5080
_cell_length_b 8.5160
_cell_length_c 9.3380
_cell_formula_units_Z 8
_cell_volume 603.535
_database_code_amcsd 0010410
_exptl_crystal_density_diffrn 5.850
_cod_original_formula_sum 'Li3 Ta O4'
_cod_database_code 9007952
_amcsd_formula_title Li3TaO4

loop_
_space_group_symop_operation_xyz
x,y,z
1/2+x,1/2+y,z
x,-y,1/2+z
1/2+x,1/2-y,1/2+z
-x,y,1/2-z
1/2-x,1/2+y,1/2-z
-x,-y,-z
1/2-x,1/2-y,-z

loop_
_atom_site_aniso_label
_atom_site_aniso_U_11
_atom_site_aniso_U_22
_atom_site_aniso_U_33
_atom_site_aniso_U_12
_atom_site_aniso_U_13
_atom_site_aniso_U_23
Li1 0.01000 0.01600 0.01400 0.00500 0.01000 0.00800
Li2 0.02600 0.00500 0.02500 0.00100 0.01500 -0.00500
Li3 0.02200 0.00900 0.02100 -0.00500 0.01000 -0.00500
Ta 0.00648 0.00666 0.00567 0.00038 0.00297 0.00036
O1 0.00740 0.01140 0.00370 0.00050 0.00160 -0.00010
O2 0.01020 0.00640 0.01100 -0.00190 0.00480 -0.00330
O3 0.00880 0.00930 0.00870 0.00040 0.00370 -0.00270
O4 0.00690 0.01010 0.00670 -0.00050 0.00180 0.00130

loop_
_atom_site_label
_atom_site_fract_x
_atom_site_fract_y
_atom_site_fract_z
_atom_site_U_iso_or_equiv
Li1 0.31640 -0.11840 0.61820 0.01200
Li2 0.54250 -0.10730 0.12630 0.01700
Li3 0.82050 -0.12010 0.63880 0.01700
Ta 0.07894 -0.14081 0.12484 0.00618
O1 0.16430 -0.12280 0.36080 0.00790
O2 0.43940 -0.13890 0.88220 0.00920
O3 0.69610 -0.12580 0.36600 0.00900
O4 0.94360 -0.11060 0.88860 0.00840

loop_
_cod_related_entry_id
_cod_related_entry_database
_cod_related_entry_code
1 AMCSD 0010410
